data_7134519
loop_
_publ_author_name
'Zhang, Lingjie'
'Huang, Minghao'
'Zhou, Jiliang'

_publ_section_title
;
 A dicationic distibine stabilized by intramolecular \p--\p interaction
 and second-sphere coordination
;
_journal_issue 47
_journal_name_full 'Chemical Communications'
_journal_page_first 8592
_journal_page_last 8595
_journal_paper_doi 10.1039/D5CC01730K
_journal_volume 61
_journal_year 2025
_chemical_formula_moiety 'C24 H25 N4 Sb'
_chemical_formula_sum 'C24 H25 N4 Sb'
_chemical_formula_weight 491.23
_space_group_crystal_system monoclinic
_space_group_IT_number 14
_space_group_name_Hall '-P 2ybc'
_space_group_name_H-M_alt 'P 1 21/c 1'
_atom_sites_solution_hydrogens geom
_audit_creation_date 2024-12-30
_audit_creation_method
;
Olex2 1.5
(compiled 2023.03.06 svn.rbb2c1857 for OlexSys, GUI svn.r6748)
;
_audit_update_record
;
2025-03-07 deposited with the CCDC.	2025-05-08 downloaded from the CCDC.
;
_cell_angle_alpha 90
_cell_angle_beta 103.267(3)
_cell_angle_gamma 90
_cell_formula_units_Z 4
_cell_length_a 12.2927(12)
_cell_length_b 7.5486(7)
_cell_length_c 23.983(2)
_cell_measurement_reflns_used 9859
_cell_measurement_temperature 158.00
_cell_measurement_theta_max 26.73
_cell_measurement_theta_min 2.84
_cell_volume 2166.1(3)
_computing_cell_refinement 'SAINT V8.40B (?, 2016)'
_computing_data_reduction 'SAINT V8.40B (?, 2016)'
_computing_molecular_graphics 'Olex2 1.5 (Dolomanov et al., 2009)'
_computing_publication_material 'Olex2 1.5 (Dolomanov et al., 2009)'
_computing_structure_refinement 'SHELXL 2018/3 (Sheldrick, 2015)'
_computing_structure_solution 'SHELXT 2018/2 (Sheldrick, 2018)'
_diffrn_ambient_temperature 158.00
_diffrn_measured_fraction_theta_full 0.999
_diffrn_measured_fraction_theta_max 0.999
_diffrn_measurement_device_type 'Bruker APEX-II CCD'
_diffrn_measurement_method '\f and \w scans'
_diffrn_radiation_type MoK\a
_diffrn_radiation_wavelength 0.71073
_diffrn_reflns_av_R_equivalents 0.0876
_diffrn_reflns_av_unetI/netI 0.0420
_diffrn_reflns_Laue_measured_fraction_full 0.999
_diffrn_reflns_Laue_measured_fraction_max 0.999
_diffrn_reflns_limit_h_max 15
_diffrn_reflns_limit_h_min -15
_diffrn_reflns_limit_k_max 9
_diffrn_reflns_limit_k_min -9
_diffrn_reflns_limit_l_max 30
_diffrn_reflns_limit_l_min -30
_diffrn_reflns_number 42092
_diffrn_reflns_point_group_measured_fraction_full 0.999
_diffrn_reflns_point_group_measured_fraction_max 0.999
_diffrn_reflns_theta_full 25.242
_diffrn_reflns_theta_max 26.751
_diffrn_reflns_theta_min 2.140
_diffrn_source_current 1.4
_diffrn_source_power 0.07
_diffrn_source_voltage 50.0
_diffrn_standards_number 0
_exptl_absorpt_coefficient_mu 1.291
_exptl_absorpt_correction_T_max 0.7454
_exptl_absorpt_correction_T_min 0.6323
_exptl_absorpt_correction_type multi-scan
_exptl_absorpt_process_details
;
SADABS-2016/2 (Bruker,2016/2) was used for absorption correction.
wR2(int) was 0.1278 before and 0.0779 after correction.
The Ratio of minimum to maximum transmission is 0.8483.
The \l/2 correction factor is Not present.
;
_exptl_crystal_colour 'dark green'
_exptl_crystal_density_diffrn 1.506
_exptl_crystal_description block
_exptl_crystal_F_000 992
_exptl_crystal_size_max 0.15
_exptl_crystal_size_mid 0.08
_exptl_crystal_size_min 0.07
_refine_diff_density_max 1.214
_refine_diff_density_min -0.874
_refine_diff_density_rms 0.119
_refine_ls_extinction_method none
_refine_ls_goodness_of_fit_ref 1.026
_refine_ls_hydrogen_treatment constr
_refine_ls_matrix_type full
_refine_ls_number_parameters 266
_refine_ls_number_reflns 4617
_refine_ls_number_restraints 0
_refine_ls_restrained_S_all 1.026
_refine_ls_R_factor_all 0.0486
_refine_ls_R_factor_gt 0.0340
_refine_ls_shift/su_max 0.001
_refine_ls_shift/su_mean 0.000
_refine_ls_structure_factor_coef Fsqd
_refine_ls_weighting_details 'w=1/[\s^2^(Fo^2^)+(0.0512P)^2^+3.0420P] where P=(Fo^2^+2Fc^2^)/3'
_refine_ls_weighting_scheme calc
_refine_ls_wR_factor_gt 0.0898
_refine_ls_wR_factor_ref 0.0990
_reflns_Friedel_coverage 0.000
_reflns_number_gt 3737
_reflns_number_total 4617
_reflns_threshold_expression 'I > 2\s(I)'
_cod_data_source_file d5cc01730k2.cif
_cod_data_source_block 1
_cod_depositor_comments 'Adding full bibliography for 7134519--7134521.cif.'
_cod_original_cell_volume 2166.1(4)
_cod_database_code 7134519
_shelx_shelxl_version_number 2018/3
_shelx_space_group_comment
;
The symmetry employed for this shelxl refinement is uniquely defined
by the following loop, which should always be used as a source of
symmetry information in preference to the above space-group names.
They are only intended as comments.
;
_olex2_refinement_description
;
1. Fixed Uiso
 At 1.2 times of:
  All C(H) groups
 At 1.5 times of:
  All C(H,H,H) groups
2.a Aromatic/amide H refined with riding coordinates:
 C13(H13), C8(H8), C5(H5), C4(H4), C7(H7), C3(H3), C20(H20), C10(H10),
 C19(H19), C12(H12), C21(H21), C18(H18), C11(H11)
2.b Idealised Me refined as rotating group:
 C15(H15A,H15B,H15C), C16(H16A,H16B,H16C), C24(H24A,H24B,H24C), C23(H23A,H23B,
 H23C)
;
_olex2_submission_special_instructions 'No special instructions were received'

loop_
_space_group_symop_operation_xyz
'x, y, z'
'-x, y+1/2, -z+1/2'
'-x, -y, -z'
'x, -y-1/2, z-1/2'

loop_
_atom_site_label
_atom_site_type_symbol
_atom_site_fract_x
_atom_site_fract_y
_atom_site_fract_z
_atom_site_U_iso_or_equiv
_atom_site_adp_type
_atom_site_occupancy
_atom_site_site_symmetry_order
_atom_site_calc_flag
_atom_site_refinement_flags_posn
_atom_site_refinement_flags_adp
_atom_site_refinement_flags_occupancy
_atom_site_disorder_assembly
_atom_site_disorder_group
Sb1 Sb 0.69394(2) 0.56171(3) 0.38055(2) 0.02176(9) Uani 1 1 d . . . . .
N3 N 0.5611(3) 0.2556(4) 0.45706(13) 0.0231(7) Uani 1 1 d . . . . .
N1 N 0.8450(2) 0.6734(4) 0.35344(13) 0.0219(6) Uani 1 1 d . . . . .
N2 N 0.5084(2) 0.4170(4) 0.34868(13) 0.0219(6) Uani 1 1 d . . . . .
N4 N 0.8983(3) 1.0289(4) 0.32462(14) 0.0267(7) Uani 1 1 d . . . . .
C14 C 0.4511(3) 0.3146(5) 0.43453(15) 0.0217(7) Uani 1 1 d . . . . .
C9 C 0.4231(3) 0.3916(5) 0.37957(16) 0.0219(7) Uani 1 1 d . . . . .
C15 C 0.6065(3) 0.1220(5) 0.42504(16) 0.0255(8) Uani 1 1 d . . . . .
H15A H 0.586922 0.003885 0.436576 0.038 Uiso 1 1 calc R U . . .
H15B H 0.687991 0.133757 0.432994 0.038 Uiso 1 1 calc R U . . .
H15C H 0.575105 0.138420 0.383954 0.038 Uiso 1 1 calc R U . . .
C13 C 0.3681(3) 0.3087(5) 0.46567(16) 0.0262(8) Uani 1 1 d . . . . .
H13 H 0.384683 0.257377 0.502834 0.031 Uiso 1 1 calc R U . . .
C1 C 0.6685(3) 0.5093(5) 0.29431(15) 0.0212(7) Uani 1 1 d . . . . .
C8 C 0.8454(3) 0.6498(5) 0.29956(15) 0.0232(8) Uani 1 1 d . . . . .
H8 H 0.904852 0.691481 0.283808 0.028 Uiso 1 1 calc R U . . .
C5 C 0.5597(3) 0.3829(5) 0.20565(16) 0.0269(8) Uani 1 1 d . . . . .
H5 H 0.494639 0.323634 0.185102 0.032 Uiso 1 1 calc R U . . .
C6 C 0.5710(3) 0.4226(5) 0.26348(15) 0.0232(8) Uani 1 1 d . . . . .
C4 C 0.6435(4) 0.4296(5) 0.17780(16) 0.0303(9) Uani 1 1 d . . . . .
H4 H 0.635353 0.401124 0.138475 0.036 Uiso 1 1 calc R U . . .
C2 C 0.7520(3) 0.5581(5) 0.26564(15) 0.0219(7) Uani 1 1 d . . . . .
C16 C 0.5944(3) 0.2251(5) 0.51848(15) 0.0283(8) Uani 1 1 d . . . . .
H16A H 0.565410 0.320836 0.538613 0.042 Uiso 1 1 calc R U . . .
H16B H 0.676093 0.222430 0.530555 0.042 Uiso 1 1 calc R U . . .
H16C H 0.563947 0.111626 0.527668 0.042 Uiso 1 1 calc R U . . .
C17 C 0.9323(3) 0.7728(5) 0.38944(16) 0.0237(8) Uani 1 1 d . . . . .
C7 C 0.4875(3) 0.3794(5) 0.29442(16) 0.0240(8) Uani 1 1 d . . . . .
H7 H 0.419073 0.325011 0.275783 0.029 Uiso 1 1 calc R U . . .
C3 C 0.7383(3) 0.5172(5) 0.20716(16) 0.0276(8) Uani 1 1 d . . . . .
H3 H 0.794499 0.549960 0.187750 0.033 Uiso 1 1 calc R U . . .
C20 C 1.1071(3) 0.9496(6) 0.4626(2) 0.0370(10) Uani 1 1 d . . . . .
H20 H 1.167516 1.009692 0.487143 0.044 Uiso 1 1 calc R U . . .
C24 C 0.7793(3) 1.0566(6) 0.32173(18) 0.0311(9) Uani 1 1 d . . . . .
H24A H 0.746348 0.946574 0.331984 0.047 Uiso 1 1 calc R U . . .
H24B H 0.741526 1.091322 0.282723 0.047 Uiso 1 1 calc R U . . .
H24C H 0.770430 1.150494 0.348555 0.047 Uiso 1 1 calc R U . . .
C10 C 0.3151(3) 0.4540(5) 0.35713(17) 0.0276(8) Uani 1 1 d . . . . .
H10 H 0.296550 0.502299 0.319564 0.033 Uiso 1 1 calc R U . . .
C22 C 0.9589(3) 0.9474(5) 0.37555(16) 0.0247(8) Uani 1 1 d . . . . .
C19 C 1.0784(3) 0.7797(6) 0.47612(18) 0.0344(10) Uani 1 1 d . . . . .
H19 H 1.118088 0.723351 0.510151 0.041 Uiso 1 1 calc R U . . .
C12 C 0.2625(3) 0.3756(5) 0.44365(18) 0.0299(9) Uani 1 1 d . . . . .
H12 H 0.208330 0.373248 0.466254 0.036 Uiso 1 1 calc R U . . .
C21 C 1.0476(3) 1.0311(5) 0.41326(19) 0.0328(9) Uani 1 1 d . . . . .
H21 H 1.067707 1.147879 0.404751 0.039 Uiso 1 1 calc R U . . .
C18 C 0.9916(3) 0.6939(6) 0.43962(17) 0.0288(8) Uani 1 1 d . . . . .
H18 H 0.971670 0.577839 0.448965 0.035 Uiso 1 1 calc R U . . .
C11 C 0.2348(3) 0.4460(6) 0.38911(19) 0.0323(9) Uani 1 1 d . . . . .
H11 H 0.161290 0.488636 0.373686 0.039 Uiso 1 1 calc R U . . .
C23 C 0.9472(4) 1.1912(6) 0.3078(2) 0.0432(11) Uani 1 1 d . . . . .
H23A H 0.907355 1.225305 0.269097 0.065 Uiso 1 1 calc R U . . .
H23B H 1.026214 1.170809 0.308422 0.065 Uiso 1 1 calc R U . . .
H23C H 0.940920 1.286351 0.334713 0.065 Uiso 1 1 calc R U . . .

loop_
_atom_site_aniso_label
_atom_site_aniso_U_11
_atom_site_aniso_U_22
_atom_site_aniso_U_33
_atom_site_aniso_U_23
_atom_site_aniso_U_13
_atom_site_aniso_U_12
Sb1 0.02540(14) 0.02255(14) 0.01602(13) 0.00037(10) 0.00206(9) 0.00089(10)
N3 0.0257(16) 0.0215(16) 0.0215(15) 0.0008(12) 0.0046(13) -0.0004(13)
N1 0.0215(14) 0.0188(15) 0.0242(15) -0.0007(12) 0.0030(12) -0.0009(12)
N2 0.0206(14) 0.0209(16) 0.0236(15) 0.0025(12) 0.0037(12) -0.0029(12)
N4 0.0243(16) 0.0253(17) 0.0310(17) 0.0052(14) 0.0077(14) 0.0028(13)
C14 0.0244(17) 0.0169(17) 0.0230(17) -0.0028(14) 0.0038(14) -0.0053(14)
C9 0.0233(17) 0.0187(17) 0.0234(17) -0.0025(14) 0.0046(15) -0.0043(14)
C15 0.0287(19) 0.0253(19) 0.0227(18) 0.0037(15) 0.0061(15) 0.0045(16)
C13 0.034(2) 0.0199(18) 0.0268(18) -0.0004(15) 0.0112(16) -0.0044(16)
C1 0.0271(18) 0.0167(16) 0.0183(17) 0.0036(13) 0.0021(14) 0.0017(14)
C8 0.0242(18) 0.0233(19) 0.0238(18) 0.0032(15) 0.0091(15) 0.0015(15)
C5 0.030(2) 0.027(2) 0.0198(17) -0.0005(15) -0.0016(15) -0.0034(16)
C6 0.0254(18) 0.0202(18) 0.0217(18) 0.0014(14) 0.0009(15) 0.0009(15)
C4 0.037(2) 0.034(2) 0.0186(18) -0.0038(16) 0.0041(16) 0.0008(18)
C2 0.0258(18) 0.0197(17) 0.0200(17) 0.0017(14) 0.0045(14) 0.0008(15)
C16 0.033(2) 0.028(2) 0.0235(18) 0.0023(16) 0.0059(16) -0.0001(17)
C17 0.0189(17) 0.027(2) 0.0253(18) -0.0031(15) 0.0051(14) 0.0002(15)
C7 0.0234(18) 0.0218(18) 0.0243(18) 0.0008(15) 0.0004(15) -0.0016(15)
C3 0.031(2) 0.031(2) 0.0216(18) -0.0002(16) 0.0076(16) -0.0010(17)
C20 0.024(2) 0.034(2) 0.045(2) -0.007(2) -0.0084(18) -0.0084(18)
C24 0.028(2) 0.031(2) 0.033(2) 0.0066(17) 0.0024(17) 0.0086(17)
C10 0.0272(19) 0.027(2) 0.0276(19) -0.0006(16) 0.0048(16) -0.0017(16)
C22 0.0219(17) 0.0263(19) 0.0263(18) -0.0009(16) 0.0064(15) 0.0009(15)
C19 0.028(2) 0.038(2) 0.031(2) 0.0016(18) -0.0074(16) 0.0012(18)
C12 0.029(2) 0.026(2) 0.039(2) -0.0030(17) 0.0147(17) -0.0061(16)
C21 0.028(2) 0.026(2) 0.042(2) -0.0023(18) 0.0022(18) -0.0035(16)
C18 0.0273(19) 0.027(2) 0.031(2) 0.0026(17) 0.0035(16) -0.0014(17)
C11 0.0226(18) 0.032(2) 0.041(2) -0.0048(19) 0.0060(17) -0.0029(17)
C23 0.036(2) 0.039(3) 0.056(3) 0.018(2) 0.013(2) 0.003(2)

loop_
_atom_type_symbol
_atom_type_description
_atom_type_scat_dispersion_real
_atom_type_scat_dispersion_imag
_atom_type_scat_source
C C 0.0033 0.0016 'International Tables Vol C Tables 4.2.6.8 and 6.1.1.4'
H H 0.0000 0.0000 'International Tables Vol C Tables 4.2.6.8 and 6.1.1.4'
N N 0.0061 0.0033 'International Tables Vol C Tables 4.2.6.8 and 6.1.1.4'
Sb Sb -0.5866 1.5461 'International Tables Vol C Tables 4.2.6.8 and 6.1.1.4'

loop_
_geom_angle_atom_site_label_1
_geom_angle_atom_site_label_2
_geom_angle_atom_site_label_3
_geom_angle
_geom_angle_site_symmetry_1
_geom_angle_site_symmetry_3
_geom_angle_publ_flag
N1 Sb1 N2 146.06(10) . . ?
C1 Sb1 N1 74.26(13) . . ?
C1 Sb1 N2 71.91(13) . . ?
C14 N3 C15 117.9(3) . . ?
C14 N3 C16 117.4(3) . . ?
C16 N3 C15 111.9(3) . . ?
C8 N1 Sb1 115.0(2) . . ?
C8 N1 C17 119.8(3) . . ?
C17 N1 Sb1 125.1(2) . . ?
C9 N2 Sb1 129.1(2) . . ?
C7 N2 Sb1 111.1(2) . . ?
C7 N2 C9 119.4(3) . . ?
C22 N4 C24 115.2(3) . . ?
C22 N4 C23 115.7(3) . . ?
C23 N4 C24 109.7(3) . . ?
N3 C14 C9 119.8(3) . . ?
C13 C14 N3 122.7(3) . . ?
C13 C14 C9 117.5(3) . . ?
C14 C9 N2 119.3(3) . . ?
C10 C9 N2 120.1(3) . . ?
C10 C9 C14 120.5(3) . . ?
N3 C15 H15A 109.5 . . ?
N3 C15 H15B 109.5 . . ?
N3 C15 H15C 109.5 . . ?
H15A C15 H15B 109.5 . . ?
H15A C15 H15C 109.5 . . ?
H15B C15 H15C 109.5 . . ?
C14 C13 H13 119.3 . . ?
C12 C13 C14 121.5(4) . . ?
C12 C13 H13 119.3 . . ?
C6 C1 Sb1 121.9(3) . . ?
C2 C1 Sb1 118.7(3) . . ?
C2 C1 C6 119.3(3) . . ?
N1 C8 H8 121.8 . . ?
N1 C8 C2 116.4(3) . . ?
C2 C8 H8 121.8 . . ?
C6 C5 H5 119.8 . . ?
C6 C5 C4 120.4(4) . . ?
C4 C5 H5 119.8 . . ?
C1 C6 C7 117.1(3) . . ?
C5 C6 C1 119.9(4) . . ?
C5 C6 C7 123.0(3) . . ?
C5 C4 H4 119.8 . . ?
C3 C4 C5 120.3(4) . . ?
C3 C4 H4 119.8 . . ?
C1 C2 C8 115.5(3) . . ?
C3 C2 C1 119.7(3) . . ?
C3 C2 C8 124.8(3) . . ?
N3 C16 H16A 109.5 . . ?
N3 C16 H16B 109.5 . . ?
N3 C16 H16C 109.5 . . ?
H16A C16 H16B 109.5 . . ?
H16A C16 H16C 109.5 . . ?
H16B C16 H16C 109.5 . . ?
C22 C17 N1 122.0(3) . . ?
C18 C17 N1 118.1(3) . . ?
C18 C17 C22 120.0(4) . . ?
N2 C7 C6 117.9(3) . . ?
N2 C7 H7 121.1 . . ?
C6 C7 H7 121.1 . . ?
C4 C3 C2 120.4(4) . . ?
C4 C3 H3 119.8 . . ?
C2 C3 H3 119.8 . . ?
C19 C20 H20 120.1 . . ?
C21 C20 H20 120.1 . . ?
C21 C20 C19 119.8(4) . . ?
N4 C24 H24A 109.5 . . ?
N4 C24 H24B 109.5 . . ?
N4 C24 H24C 109.5 . . ?
H24A C24 H24B 109.5 . . ?
H24A C24 H24C 109.5 . . ?
H24B C24 H24C 109.5 . . ?
C9 C10 H10 119.7 . . ?
C11 C10 C9 120.6(4) . . ?
C11 C10 H10 119.7 . . ?
C17 C22 N4 120.2(3) . . ?
C21 C22 N4 122.6(4) . . ?
C21 C22 C17 117.2(4) . . ?
C20 C19 H19 120.4 . . ?
C18 C19 C20 119.2(4) . . ?
C18 C19 H19 120.4 . . ?
C13 C12 H12 119.7 . . ?
C11 C12 C13 120.6(4) . . ?
C11 C12 H12 119.7 . . ?
C20 C21 C22 122.2(4) . . ?
C20 C21 H21 118.9 . . ?
C22 C21 H21 118.9 . . ?
C17 C18 H18 119.2 . . ?
C19 C18 C17 121.6(4) . . ?
C19 C18 H18 119.2 . . ?
C10 C11 H11 120.3 . . ?
C12 C11 C10 119.3(4) . . ?
C12 C11 H11 120.3 . . ?
N4 C23 H23A 109.5 . . ?
N4 C23 H23B 109.5 . . ?
N4 C23 H23C 109.5 . . ?
H23A C23 H23B 109.5 . . ?
H23A C23 H23C 109.5 . . ?
H23B C23 H23C 109.5 . . ?

loop_
_geom_bond_atom_site_label_1
_geom_bond_atom_site_label_2
_geom_bond_distance
_geom_bond_site_symmetry_2
_geom_bond_publ_flag
Sb1 N1 2.266(3) . ?
Sb1 N2 2.486(3) . ?
Sb1 C1 2.058(4) . ?
N3 C14 1.408(5) . ?
N3 C15 1.454(5) . ?
N3 C16 1.454(4) . ?
N1 C8 1.306(5) . ?
N1 C17 1.427(5) . ?
N2 C9 1.429(5) . ?
N2 C7 1.299(5) . ?
N4 C24 1.463(5) . ?
N4 C22 1.417(5) . ?
N4 C23 1.462(5) . ?
C14 C9 1.409(5) . ?
C14 C13 1.397(5) . ?
C9 C10 1.394(5) . ?
C15 H15A 0.9800 . ?
C15 H15B 0.9800 . ?
C15 H15C 0.9800 . ?
C13 H13 0.9500 . ?
C13 C12 1.380(6) . ?
C1 C6 1.415(5) . ?
C1 C2 1.409(5) . ?
C8 H8 0.9500 . ?
C8 C2 1.425(5) . ?
C5 H5 0.9500 . ?
C5 C6 1.395(5) . ?
C5 C4 1.395(6) . ?
C6 C7 1.436(5) . ?
C4 H4 0.9500 . ?
C4 C3 1.384(6) . ?
C2 C3 1.408(5) . ?
C16 H16A 0.9800 . ?
C16 H16B 0.9800 . ?
C16 H16C 0.9800 . ?
C17 C22 1.415(5) . ?
C17 C18 1.390(5) . ?
C7 H7 0.9500 . ?
C3 H3 0.9500 . ?
C20 H20 0.9500 . ?
C20 C19 1.388(6) . ?
C20 C21 1.385(6) . ?
C24 H24A 0.9800 . ?
C24 H24B 0.9800 . ?
C24 H24C 0.9800 . ?
C10 H10 0.9500 . ?
C10 C11 1.384(6) . ?
C22 C21 1.398(6) . ?
C19 H19 0.9500 . ?
C19 C18 1.377(5) . ?
C12 H12 0.9500 . ?
C12 C11 1.380(6) . ?
C21 H21 0.9500 . ?
C18 H18 0.9500 . ?
C11 H11 0.9500 . ?
C23 H23A 0.9800 . ?
C23 H23B 0.9800 . ?
C23 H23C 0.9800 . ?

loop_
_geom_torsion_atom_site_label_1
_geom_torsion_atom_site_label_2
_geom_torsion_atom_site_label_3
_geom_torsion_atom_site_label_4
_geom_torsion
_geom_torsion_site_symmetry_1
_geom_torsion_site_symmetry_2
_geom_torsion_site_symmetry_3
_geom_torsion_site_symmetry_4
_geom_torsion_publ_flag
Sb1 N1 C8 C2 0.0(4) . . . . ?
Sb1 N1 C17 C22 -121.0(3) . . . . ?
Sb1 N1 C17 C18 58.5(4) . . . . ?
Sb1 N2 C9 C14 -51.2(4) . . . . ?
Sb1 N2 C9 C10 124.4(3) . . . . ?
Sb1 N2 C7 C6 0.9(4) . . . . ?
Sb1 C1 C6 C5 -177.1(3) . . . . ?
Sb1 C1 C6 C7 2.8(5) . . . . ?
Sb1 C1 C2 C8 -3.3(4) . . . . ?
Sb1 C1 C2 C3 177.5(3) . . . . ?
N3 C14 C9 N2 -3.2(5) . . . . ?
N3 C14 C9 C10 -178.7(3) . . . . ?
N3 C14 C13 C12 176.6(4) . . . . ?
N1 C8 C2 C1 2.0(5) . . . . ?
N1 C8 C2 C3 -178.8(4) . . . . ?
N1 C17 C22 N4 -0.1(5) . . . . ?
N1 C17 C22 C21 -178.7(3) . . . . ?
N1 C17 C18 C19 178.8(4) . . . . ?
N2 C9 C10 C11 -173.5(4) . . . . ?
N4 C22 C21 C20 -179.2(4) . . . . ?
C14 C9 C10 C11 2.0(6) . . . . ?
C14 C13 C12 C11 2.0(6) . . . . ?
C9 N2 C7 C6 174.0(3) . . . . ?
C9 C14 C13 C12 0.0(6) . . . . ?
C9 C10 C11 C12 0.0(6) . . . . ?
C15 N3 C14 C9 -58.7(5) . . . . ?
C15 N3 C14 C13 124.7(4) . . . . ?
C13 C14 C9 N2 173.6(3) . . . . ?
C13 C14 C9 C10 -1.9(5) . . . . ?
C13 C12 C11 C10 -2.0(6) . . . . ?
C1 C6 C7 N2 -2.3(5) . . . . ?
C1 C2 C3 C4 0.0(6) . . . . ?
C8 N1 C17 C22 55.0(5) . . . . ?
C8 N1 C17 C18 -125.5(4) . . . . ?
C8 C2 C3 C4 -179.1(4) . . . . ?
C5 C6 C7 N2 177.6(4) . . . . ?
C5 C4 C3 C2 0.8(6) . . . . ?
C6 C1 C2 C8 178.0(3) . . . . ?
C6 C1 C2 C3 -1.1(5) . . . . ?
C6 C5 C4 C3 -0.5(6) . . . . ?
C4 C5 C6 C1 -0.6(6) . . . . ?
C4 C5 C6 C7 179.5(4) . . . . ?
C2 C1 C6 C5 1.5(5) . . . . ?
C2 C1 C6 C7 -178.6(3) . . . . ?
C16 N3 C14 C9 162.8(3) . . . . ?
C16 N3 C14 C13 -13.8(5) . . . . ?
C17 N1 C8 C2 -176.4(3) . . . . ?
C17 C22 C21 C20 -0.7(6) . . . . ?
C7 N2 C9 C14 137.1(4) . . . . ?
C7 N2 C9 C10 -47.4(5) . . . . ?
C20 C19 C18 C17 0.3(7) . . . . ?
C24 N4 C22 C17 63.3(5) . . . . ?
C24 N4 C22 C21 -118.1(4) . . . . ?
C22 C17 C18 C19 -1.6(6) . . . . ?
C19 C20 C21 C22 -0.7(7) . . . . ?
C21 C20 C19 C18 0.9(7) . . . . ?
C18 C17 C22 N4 -179.6(3) . . . . ?
C18 C17 C22 C21 1.8(6) . . . . ?
C23 N4 C22 C17 -167.0(4) . . . . ?
C23 N4 C22 C21 11.6(6) . . . . ?
